data_7715516
loop_
_publ_author_name
'Kushwaha, Aparna'
'Srivastava, Devyani'
'Prakash, Om'
'Kociok-K&#xf6;hn, Gabriele'
'Gosavi, Suresh W.'
'Chauhan, Ratna'
'Muddassir, Mohd'
'Kumar, Abhinav'

_publ_section_title
;
 1,1'-Bis-(diphenylphosphino)ferrocene appended d<sup>8</sup>- and
 d<sup>10</sup>-configuration based thiosquarates: the molecular and
 electronic configurational insights into their sensitization and
 co-sensitization properties for dye sensitized solar cells.
;
_journal_issue 15
_journal_name_full 'Dalton transactions (Cambridge, England : 2003)'
_journal_page_first 6818
_journal_page_last 6829
_journal_paper_doi 10.1039/d4dt00151f
_journal_volume 53
_journal_year 2024
_chemical_absolute_configuration ad
_chemical_formula_moiety 'C46 H38 Fe Ni O6 P2 S2 [+ solvent]'
_chemical_formula_sum 'C46 H38 Fe Ni O6 P2 S2'
_chemical_formula_weight 927.38
_space_group_crystal_system monoclinic
_space_group_IT_number 9
_space_group_name_Hall 'I -2ya'
_space_group_name_H-M_alt 'I 1 a 1'
_atom_sites_solution_hydrogens geom
_atom_sites_solution_primary dual
_audit_creation_method SHELXL-2019/3
_audit_update_record
;
2024-01-18 deposited with the CCDC.	2024-03-25 downloaded from the CCDC.
;
_cell_angle_alpha 90
_cell_angle_beta 100.294(4)
_cell_angle_gamma 90
_cell_formula_units_Z 4
_cell_length_a 9.1465(3)
_cell_length_b 43.3899(11)
_cell_length_c 11.3765(6)
_cell_measurement_reflns_used 4393
_cell_measurement_temperature 150(2)
_cell_measurement_theta_max 72.4400
_cell_measurement_theta_min 4.9200
_cell_volume 4442.3(3)
_computing_cell_refinement 'CrysAlisPro 1.171.42.56a (Rigaku OD, 2022)'
_computing_data_collection 'CrysAlisPro 1.171.42.56a (Rigaku OD, 2022)'
_computing_data_reduction 'CrysAlisPro 1.171.42.56a (Rigaku OD, 2022)'
_computing_molecular_graphics 'ORTEP3 for Windows - Farrugia, L. J. J. Appl. Crystallogr. 1997, 30, 565'
_computing_publication_material
;
 'WinGX publication routines, Farrugia, 
 L. J., J. Appl. Crystallogr., 1999, 32, 837-838
;
_computing_structure_refinement
;
 SHELXL-2019/2 (Sheldrick, 2019)
 Sheldrick GM (2008) Acta Crystallogr A64:112--122 and 
 C. B. H\"ubschle, G. M. Sheldrick and B. Dittrich
 ShelXle: a Qt graphical user interface for SHELXL
 J. Appl. Cryst., 44, (2011) 1281-1284.
;
_computing_structure_solution
; 
 SHELXT
 Sheldrick, G. M. (2008). Acta Cryst. A64, 112-122.
;
_diffrn_ambient_environment N~2~
_diffrn_ambient_temperature 150.00(10)
_diffrn_detector 'CCD plate'
_diffrn_detector_area_resol_mean 8.1150
_diffrn_detector_type EosS2
_diffrn_measured_fraction_theta_full 1.000
_diffrn_measured_fraction_theta_max 0.963
_diffrn_measurement_device 'four-circle diffractometer'
_diffrn_measurement_device_type 'SuperNova, Dual, Cu at home/near, EosS2'
_diffrn_measurement_method '\w scans'
_diffrn_radiation_monochromator mirror
_diffrn_radiation_probe x-ray
_diffrn_radiation_type 'Cu K\a'
_diffrn_radiation_wavelength 1.54184
_diffrn_reflns_av_R_equivalents 0.0677
_diffrn_reflns_av_unetI/netI 0.0793
_diffrn_reflns_Laue_measured_fraction_full 1.000
_diffrn_reflns_Laue_measured_fraction_max 0.963
_diffrn_reflns_limit_h_max 7
_diffrn_reflns_limit_h_min -11
_diffrn_reflns_limit_k_max 53
_diffrn_reflns_limit_k_min -53
_diffrn_reflns_limit_l_max 13
_diffrn_reflns_limit_l_min -14
_diffrn_reflns_number 14356
_diffrn_reflns_point_group_measured_fraction_full 0.673
_diffrn_reflns_point_group_measured_fraction_max 0.639
_diffrn_reflns_theta_full 67.684
_diffrn_reflns_theta_max 74.576
_diffrn_reflns_theta_min 4.075
_diffrn_source 'micro-focus sealed X-ray tube'
_diffrn_source_type 'SuperNova (Cu) X-ray Source'
_exptl_absorpt_coefficient_mu 5.082
_exptl_absorpt_correction_T_max 1.00000
_exptl_absorpt_correction_T_min 0.57311
_exptl_absorpt_correction_type multi-scan
_exptl_absorpt_process_details
;
CrysAlisPro 1.171.42.49 (Rigaku Oxford Diffraction, 2022)
Empirical absorption correction using spherical harmonics,
implemented in SCALE3 ABSPACK scaling algorithm.
;
_exptl_crystal_colour dark-orange
_exptl_crystal_density_diffrn 1.387
_exptl_crystal_description plate
_exptl_crystal_F_000 1912
_exptl_crystal_size_max 0.345
_exptl_crystal_size_mid 0.130
_exptl_crystal_size_min 0.032
_refine_diff_density_max 0.799
_refine_diff_density_min -0.645
_refine_diff_density_rms 0.112
_refine_ls_abs_structure_details
;
 Flack x determined using 1055 quotients [(I+)-(I-)]/[(I+)+(I-)]
 (Parsons, Flack and Wagner, Acta Cryst. B69 (2013) 249-259).
;
_refine_ls_abs_structure_Flack 0.006(7)
_refine_ls_extinction_method none
_refine_ls_goodness_of_fit_ref 0.997
_refine_ls_hydrogen_treatment constr
_refine_ls_matrix_type full
_refine_ls_number_parameters 525
_refine_ls_number_reflns 5815
_refine_ls_number_restraints 2
_refine_ls_restrained_S_all 0.997
_refine_ls_R_factor_all 0.0583
_refine_ls_R_factor_gt 0.0483
_refine_ls_shift/su_max 0.006
_refine_ls_shift/su_mean 0.000
_refine_ls_structure_factor_coef Fsqd
_refine_ls_weighting_details 'w=1/[\s^2^(Fo^2^)+(0.0778P)^2^] where P=(Fo^2^+2Fc^2^)/3'
_refine_ls_weighting_scheme calc
_refine_ls_wR_factor_gt 0.1208
_refine_ls_wR_factor_ref 0.1317
_reflns_Friedel_coverage 0.322
_reflns_Friedel_fraction_full 0.345
_reflns_Friedel_fraction_max 0.312
_reflns_number_gt 5006
_reflns_number_total 5815
_reflns_threshold_expression 'I > 2\s(I)'
_cod_data_source_file d4dt00151f2.cif
_cod_data_source_block s23gkk3_sq
_cod_depositor_comments 'Adding full bibliography for 7715516.cif.'
_cod_original_sg_symbol_H-M 'I a'
_cod_database_code 7715516
_shelx_shelxl_version_number 2019/3
_shelx_space_group_comment
;
The symmetry employed for this shelxl refinement is uniquely defined
by the following loop, which should always be used as a source of
symmetry information in preference to the above space-group names.
They are only intended as comments.
;
_shelx_estimated_absorpt_t_min 0.273
_shelx_estimated_absorpt_t_max 0.854
_oxdiff_exptl_absorpt_empirical_full_min 0.463
_oxdiff_exptl_absorpt_empirical_full_max 3.096
_oxdiff_exptl_absorpt_empirical_details
;
Empirical correction (ABSPACK) includes:
- Absorption correction using spherical harmonics
- Frame scaling
;

loop_
_space_group_symop_operation_xyz
'x, y, z'
'x+1/2, -y, z'
'x+1/2, y+1/2, z+1/2'
'x+1, -y+1/2, z+1/2'

loop_
_atom_site_label
_atom_site_type_symbol
_atom_site_fract_x
_atom_site_fract_y
_atom_site_fract_z
_atom_site_U_iso_or_equiv
_atom_site_adp_type
_atom_site_occupancy
_atom_site_site_symmetry_order
_atom_site_calc_flag
_atom_site_refinement_flags_posn
_atom_site_refinement_flags_adp
_atom_site_refinement_flags_occupancy
_atom_site_disorder_assembly
_atom_site_disorder_group
Fe Fe 0.91743(12) 0.34072(2) 0.68118(10) 0.0224(2) Uani 1 1 d . . . . .
C1 C 0.8180(7) 0.32190(15) 0.5253(6) 0.0215(14) Uani 1 1 d . . . . .
C2 C 0.7801(9) 0.30531(16) 0.6256(7) 0.0281(16) Uani 1 1 d . . . . .
H2 H 0.682929 0.303098 0.643202 0.034 Uiso 1 1 calc R U . . .
C3 C 0.9113(11) 0.29294(17) 0.6932(8) 0.039(2) Uani 1 1 d . . . . .
H3 H 0.917506 0.280467 0.762594 0.047 Uiso 1 1 calc R U . . .
C4 C 1.0321(10) 0.30242(16) 0.6393(8) 0.0350(19) Uani 1 1 d . . . . .
H4 H 1.133820 0.297770 0.667618 0.042 Uiso 1 1 calc R U . . .
C5 C 0.9755(8) 0.32013(16) 0.5351(7) 0.0267(15) Uani 1 1 d . . . . .
H5 H 1.032558 0.329124 0.482009 0.032 Uiso 1 1 calc R U . . .
C6 C 0.8516(9) 0.36232(17) 0.8229(7) 0.0289(16) Uani 1 1 d . . . . .
H6 H 0.791713 0.353896 0.875031 0.035 Uiso 1 1 calc R U . . .
C7 C 1.0086(8) 0.36188(18) 0.8401(7) 0.0278(16) Uani 1 1 d . . . . .
H7 H 1.072850 0.352957 0.906199 0.033 Uiso 1 1 calc R U . . .
C8 C 1.0531(9) 0.37682(17) 0.7435(8) 0.0322(18) Uani 1 1 d . . . . .
H8 H 1.153404 0.379624 0.734334 0.039 Uiso 1 1 calc R U . . .
C9 C 0.9287(9) 0.38712(17) 0.6617(8) 0.0325(18) Uani 1 1 d . . . . .
H9 H 0.929816 0.397873 0.589105 0.039 Uiso 1 1 calc R U . . .
C10 C 0.7987(8) 0.37810(14) 0.7099(7) 0.0229(14) Uani 1 1 d . . . . .
Ni Ni 0.49612(12) 0.36478(2) 0.46525(11) 0.0198(3) Uani 1 1 d . . . . .
P1 P 0.60382(19) 0.38311(4) 0.64265(16) 0.0204(3) Uani 1 1 d . . . . .
P2 P 0.68333(19) 0.33910(4) 0.41017(16) 0.0200(3) Uani 1 1 d . . . . .
S1 S 0.37338(18) 0.35948(3) 0.27750(16) 0.0225(3) Uani 1 1 d . . . . .
S2 S 0.28521(19) 0.38256(4) 0.51352(16) 0.0243(4) Uani 1 1 d . . . . .
O1 O 0.3545(7) 0.30411(11) 0.4974(5) 0.0326(12) Uani 1 1 d . . . . .
O2 O 0.1605(9) 0.25489(14) 0.3126(6) 0.057(2) Uani 1 1 d . . . . .
O3 O 0.1585(6) 0.30656(12) 0.0989(5) 0.0308(12) Uani 1 1 d . . . . .
O4 O 0.0092(7) 0.43876(13) 0.4825(7) 0.0477(17) Uani 1 1 d . . . . .
O5 O 0.1473(8) 0.48053(14) 0.2912(7) 0.057(2) Uani 1 1 d . . . . .
O6 O 0.4262(7) 0.43137(12) 0.3158(6) 0.0450(16) Uani 1 1 d . . . . .
C11 C 0.5167(8) 0.36967(15) 0.7655(7) 0.0227(14) Uani 1 1 d . . . . .
C12 C 0.4374(8) 0.34190(16) 0.7516(7) 0.0249(15) Uani 1 1 d . . . . .
H12 H 0.425504 0.330834 0.678456 0.030 Uiso 1 1 calc R U . . .
C13 C 0.3763(8) 0.33080(17) 0.8474(7) 0.0301(16) Uani 1 1 d . . . . .
H13 H 0.320494 0.312219 0.838865 0.036 Uiso 1 1 calc R U . . .
C14 C 0.3965(10) 0.34678(19) 0.9558(7) 0.0319(17) Uani 1 1 d . . . . .
H14 H 0.354251 0.339134 1.020497 0.038 Uiso 1 1 calc R U . . .
C15 C 0.4779(10) 0.37364(18) 0.9684(8) 0.0340(17) Uani 1 1 d . . . . .
H15 H 0.494068 0.384241 1.042656 0.041 Uiso 1 1 calc R U . . .
C16 C 0.5358(9) 0.38521(17) 0.8738(7) 0.0293(16) Uani 1 1 d . . . . .
H16 H 0.589534 0.404057 0.882788 0.035 Uiso 1 1 calc R U . . .
C17 C 0.5798(9) 0.42496(17) 0.6359(8) 0.0306(17) Uani 1 1 d . . . . .
C18 C 0.6710(10) 0.44231(17) 0.5732(8) 0.0349(19) Uani 1 1 d . . . . .
H18 H 0.749880 0.432575 0.543297 0.042 Uiso 1 1 calc R U . . .
C19 C 0.6454(12) 0.47384(19) 0.5548(10) 0.050(2) Uani 1 1 d . . . . .
H19 H 0.706270 0.485584 0.512148 0.060 Uiso 1 1 calc R U . . .
C20 C 0.5311(11) 0.48778(18) 0.5991(10) 0.047(2) Uani 1 1 d . . . . .
H20 H 0.512797 0.509143 0.585421 0.056 Uiso 1 1 calc R U . . .
C21 C 0.4421(11) 0.47105(18) 0.6634(9) 0.043(2) Uani 1 1 d . . . . .
H21 H 0.366088 0.481098 0.695998 0.052 Uiso 1 1 calc R U . . .
C22 C 0.4650(10) 0.43977(17) 0.6796(9) 0.037(2) Uani 1 1 d . . . . .
H22 H 0.402016 0.428202 0.720923 0.045 Uiso 1 1 calc R U . . .
C23 C 0.7830(8) 0.36266(16) 0.3190(7) 0.0244(14) Uani 1 1 d . . . . .
C24 C 0.7490(9) 0.39383(17) 0.3064(7) 0.0296(16) Uani 1 1 d . . . . .
H24 H 0.677232 0.402572 0.347438 0.035 Uiso 1 1 calc R U . . .
C25 C 0.8200(10) 0.41224(19) 0.2339(9) 0.043(2) Uani 1 1 d . . . . .
H25 H 0.797255 0.433589 0.226306 0.051 Uiso 1 1 calc R U . . .
C26 C 0.9240(10) 0.3997(2) 0.1725(9) 0.044(2) Uani 1 1 d . . . . .
H26 H 0.971149 0.412248 0.121979 0.053 Uiso 1 1 calc R U . . .
C27 C 0.9583(9) 0.3687(2) 0.1854(8) 0.0365(19) Uani 1 1 d . . . . .
H27 H 1.030520 0.359958 0.144658 0.044 Uiso 1 1 calc R U . . .
C28 C 0.8877(8) 0.35029(17) 0.2576(7) 0.0261(15) Uani 1 1 d . . . . .
H28 H 0.911117 0.328972 0.265232 0.031 Uiso 1 1 calc R U . . .
C29 C 0.6311(8) 0.30522(15) 0.3159(7) 0.0226(14) Uani 1 1 d . . . . .
C30 C 0.5921(8) 0.30757(16) 0.1916(7) 0.0281(16) Uani 1 1 d . . . . .
H30 H 0.602351 0.326933 0.154905 0.034 Uiso 1 1 calc R U . . .
C31 C 0.5396(9) 0.28297(17) 0.1207(8) 0.0319(17) Uani 1 1 d . . . . .
H31 H 0.516300 0.285247 0.036338 0.038 Uiso 1 1 calc R U . . .
C32 C 0.5209(9) 0.25449(17) 0.1738(8) 0.0327(17) Uani 1 1 d . . . . .
H32 H 0.480042 0.237485 0.126418 0.039 Uiso 1 1 calc R U . . .
C33 C 0.5627(9) 0.25141(17) 0.2969(8) 0.0330(17) Uani 1 1 d . . . . .
H33 H 0.556026 0.231781 0.332613 0.040 Uiso 1 1 calc R U . . .
C34 C 0.6137(9) 0.27622(17) 0.3682(7) 0.0280(16) Uani 1 1 d . . . . .
H34 H 0.637074 0.273837 0.452516 0.034 Uiso 1 1 calc R U . . .
C35 C 0.2921(7) 0.32460(15) 0.2919(7) 0.0217(14) Uani 1 1 d . . . . .
C36 C 0.2979(8) 0.30355(15) 0.3927(7) 0.0249(15) Uani 1 1 d . . . . .
C37 C 0.2060(10) 0.28077(18) 0.3077(7) 0.0363(19) Uani 1 1 d . . . . .
C38 C 0.2081(8) 0.30405(16) 0.2132(7) 0.0254(15) Uani 1 1 d . . . . .
C39 C 0.0829(10) 0.27950(18) 0.0390(8) 0.0360(18) Uani 1 1 d . . . . .
H39A H 0.128244 0.260497 0.077653 0.043 Uiso 1 1 calc R U . . .
H39B H 0.095172 0.279235 -0.045697 0.043 Uiso 1 1 calc R U . . .
C40 C -0.0776(10) 0.2803(2) 0.0457(9) 0.046(2) Uani 1 1 d . . . . .
H40A H -0.120663 0.299778 0.012717 0.068 Uiso 1 1 calc R U . . .
H40B H -0.089797 0.278441 0.129264 0.068 Uiso 1 1 calc R U . . .
H40C H -0.128270 0.263065 -0.000453 0.068 Uiso 1 1 calc R U . . .
C41 C 0.2423(9) 0.41558(17) 0.4349(7) 0.0293(16) Uani 1 1 d . . . . .
C42 C 0.1158(9) 0.43723(17) 0.4338(8) 0.0321(18) Uani 1 1 d . . . . .
C43 C 0.1821(10) 0.45683(18) 0.3453(9) 0.038(2) Uani 1 1 d . . . . .
C44 C 0.3035(9) 0.43420(16) 0.3571(8) 0.0332(18) Uani 1 1 d . . . . .
C45 C 0.4696(14) 0.4588(2) 0.2515(13) 0.072(4) Uani 1 1 d . . . . .
H45A H 0.432040 0.477792 0.284380 0.087 Uiso 1 1 calc R U . . .
H45B H 0.579262 0.460229 0.262760 0.087 Uiso 1 1 calc R U . . .
C46 C 0.408(2) 0.4563(4) 0.1245(14) 0.127(8) Uani 1 1 d . . . . .
H46A H 0.428675 0.475261 0.083567 0.191 Uiso 1 1 calc R U . . .
H46B H 0.300057 0.453266 0.114067 0.191 Uiso 1 1 calc R U . . .
H46C H 0.453008 0.438736 0.090451 0.191 Uiso 1 1 calc R U . . .

loop_
_atom_site_aniso_label
_atom_site_aniso_U_11
_atom_site_aniso_U_22
_atom_site_aniso_U_33
_atom_site_aniso_U_23
_atom_site_aniso_U_13
_atom_site_aniso_U_12
Fe 0.0225(5) 0.0203(5) 0.0229(6) 0.0001(4) 0.0003(4) 0.0007(4)
C1 0.021(3) 0.024(3) 0.015(3) -0.003(3) -0.012(3) 0.000(2)
C2 0.031(4) 0.022(3) 0.032(4) -0.004(3) 0.003(3) -0.007(3)
C3 0.054(5) 0.023(3) 0.031(5) 0.006(3) -0.016(4) -0.002(4)
C4 0.039(4) 0.023(3) 0.040(5) -0.002(3) -0.002(4) 0.009(3)
C5 0.026(4) 0.028(3) 0.028(4) -0.005(3) 0.009(3) 0.004(3)
C6 0.032(4) 0.030(4) 0.028(4) -0.003(3) 0.012(3) -0.002(3)
C7 0.021(4) 0.040(4) 0.019(4) -0.004(3) -0.005(3) 0.000(3)
C8 0.031(4) 0.022(3) 0.044(5) -0.010(3) 0.006(4) -0.005(3)
C9 0.029(4) 0.029(3) 0.036(5) 0.009(3) 0.000(4) -0.010(3)
C10 0.023(3) 0.015(3) 0.029(4) 0.000(3) -0.001(3) -0.002(2)
Ni 0.0194(5) 0.0169(5) 0.0232(6) 0.0001(5) 0.0037(5) 0.0005(4)
P1 0.0207(8) 0.0176(7) 0.0225(9) -0.0007(7) 0.0026(7) -0.0002(6)
P2 0.0200(8) 0.0186(7) 0.0214(9) -0.0006(6) 0.0038(7) 0.0019(6)
S1 0.0217(8) 0.0193(7) 0.0256(9) 0.0018(6) 0.0017(7) -0.0006(6)
S2 0.0241(8) 0.0203(7) 0.0295(10) 0.0028(6) 0.0081(8) 0.0027(6)
O1 0.048(3) 0.025(2) 0.027(3) 0.003(2) 0.011(3) 0.002(2)
O2 0.100(6) 0.030(3) 0.039(4) -0.001(3) 0.005(4) -0.032(3)
O3 0.038(3) 0.025(2) 0.028(3) -0.002(2) 0.001(2) -0.008(2)
O4 0.048(4) 0.032(3) 0.071(5) 0.009(3) 0.032(4) 0.013(3)
O5 0.067(5) 0.031(3) 0.079(5) 0.026(3) 0.034(4) 0.022(3)
O6 0.048(4) 0.021(3) 0.074(5) 0.013(3) 0.030(3) 0.004(2)
C11 0.022(3) 0.024(3) 0.021(4) 0.001(3) 0.000(3) 0.001(3)
C12 0.029(4) 0.023(3) 0.022(4) 0.000(3) 0.004(3) 0.003(3)
C13 0.028(4) 0.028(3) 0.033(4) 0.005(3) 0.003(3) -0.005(3)
C14 0.037(4) 0.039(4) 0.021(4) 0.006(3) 0.008(3) 0.001(3)
C15 0.039(5) 0.037(4) 0.024(4) -0.006(3) 0.000(4) 0.000(3)
C16 0.038(4) 0.024(3) 0.028(4) -0.001(3) 0.012(3) -0.001(3)
C17 0.032(4) 0.025(3) 0.032(4) -0.004(3) -0.003(4) -0.005(3)
C18 0.041(5) 0.022(3) 0.041(5) 0.007(3) 0.006(4) 0.000(3)
C19 0.064(6) 0.023(4) 0.063(7) 0.004(4) 0.010(5) -0.006(4)
C20 0.049(6) 0.022(4) 0.066(7) 0.003(4) 0.002(5) 0.000(3)
C21 0.055(6) 0.024(4) 0.051(6) -0.004(4) 0.011(5) 0.009(4)
C22 0.041(5) 0.020(3) 0.054(6) 0.000(3) 0.017(4) 0.006(3)
C23 0.023(3) 0.027(3) 0.020(4) 0.001(3) -0.004(3) -0.002(3)
C24 0.030(4) 0.029(4) 0.032(4) 0.005(3) 0.012(3) -0.002(3)
C25 0.042(5) 0.030(4) 0.059(6) 0.009(4) 0.018(5) -0.002(3)
C26 0.037(5) 0.045(5) 0.051(6) 0.012(4) 0.011(4) -0.004(4)
C27 0.025(4) 0.045(5) 0.042(5) 0.002(4) 0.013(4) 0.001(3)
C28 0.019(3) 0.036(4) 0.024(4) 0.002(3) 0.004(3) 0.001(3)
C29 0.021(3) 0.022(3) 0.026(4) -0.001(3) 0.009(3) 0.007(2)
C30 0.030(4) 0.023(3) 0.032(4) -0.002(3) 0.008(3) 0.004(3)
C31 0.039(4) 0.027(3) 0.028(4) -0.005(3) 0.003(4) 0.002(3)
C32 0.031(4) 0.023(3) 0.044(5) -0.011(3) 0.005(4) -0.001(3)
C33 0.043(5) 0.023(3) 0.031(4) -0.002(3) 0.000(4) -0.003(3)
C34 0.033(4) 0.027(3) 0.024(4) -0.001(3) 0.007(3) 0.005(3)
C35 0.018(3) 0.022(3) 0.025(4) -0.001(3) 0.005(3) -0.006(2)
C36 0.031(4) 0.018(3) 0.027(4) 0.001(3) 0.008(3) 0.002(3)
C37 0.054(5) 0.030(4) 0.024(4) -0.001(3) 0.005(4) -0.006(4)
C38 0.021(3) 0.028(3) 0.026(4) 0.000(3) 0.001(3) 0.002(3)
C39 0.047(5) 0.031(4) 0.026(4) -0.011(3) -0.005(4) -0.006(3)
C40 0.044(5) 0.043(5) 0.044(6) -0.005(4) -0.010(4) -0.012(4)
C41 0.035(4) 0.024(3) 0.031(4) -0.007(3) 0.008(3) 0.002(3)
C42 0.036(4) 0.021(3) 0.037(5) 0.005(3) 0.002(4) 0.010(3)
C43 0.040(5) 0.024(4) 0.049(6) 0.009(3) 0.007(4) 0.006(3)
C44 0.039(5) 0.021(3) 0.040(5) 0.002(3) 0.010(4) -0.004(3)
C45 0.076(7) 0.033(5) 0.126(12) 0.032(6) 0.069(8) 0.004(5)
C46 0.25(2) 0.073(10) 0.085(12) 0.032(8) 0.090(15) 0.022(12)

loop_
_atom_type_symbol
_atom_type_description
_atom_type_scat_dispersion_real
_atom_type_scat_dispersion_imag
_atom_type_scat_source
C C 0.0181 0.0091 'International Tables Vol C Tables 4.2.6.8 and 6.1.1.4'
H H 0.0000 0.0000 'International Tables Vol C Tables 4.2.6.8 and 6.1.1.4'
O O 0.0492 0.0322 'International Tables Vol C Tables 4.2.6.8 and 6.1.1.4'
P P 0.2955 0.4335 'International Tables Vol C Tables 4.2.6.8 and 6.1.1.4'
S S 0.3331 0.5567 'International Tables Vol C Tables 4.2.6.8 and 6.1.1.4'
Fe Fe -1.1336 3.1974 'International Tables Vol C Tables 4.2.6.8 and 6.1.1.4'
Ni Ni -3.0029 0.5091 'International Tables Vol C Tables 4.2.6.8 and 6.1.1.4'

loop_
_geom_angle_atom_site_label_1
_geom_angle_atom_site_label_2
_geom_angle_atom_site_label_3
_geom_angle
_geom_angle_site_symmetry_1
_geom_angle_site_symmetry_3
_geom_angle_publ_flag
C10 Fe C2 110.0(3) . . ?
C10 Fe C1 107.3(3) . . ?
C2 Fe C1 42.0(3) . . ?
C10 Fe C9 42.0(3) . . ?
C2 Fe C9 139.8(3) . . ?
C1 Fe C9 109.2(3) . . ?
C10 Fe C5 135.5(3) . . ?
C2 Fe C5 69.4(3) . . ?
C1 Fe C5 41.2(3) . . ?
C9 Fe C5 108.6(3) . . ?
C10 Fe C8 68.7(3) . . ?
C2 Fe C8 177.7(4) . . ?
C1 Fe C8 140.0(3) . . ?
C9 Fe C8 40.4(3) . . ?
C5 Fe C8 112.8(3) . . ?
C10 Fe C6 42.2(3) . . ?
C2 Fe C6 110.0(3) . . ?
C1 Fe C6 136.8(3) . . ?
C9 Fe C6 70.1(3) . . ?
C5 Fe C6 177.5(3) . . ?
C8 Fe C6 67.8(3) . . ?
C10 Fe C4 176.0(3) . . ?
C2 Fe C4 68.2(3) . . ?
C1 Fe C4 68.8(3) . . ?
C9 Fe C4 137.3(4) . . ?
C5 Fe C4 40.8(3) . . ?
C8 Fe C4 113.2(3) . . ?
C6 Fe C4 141.6(3) . . ?
C10 Fe C7 69.2(3) . . ?
C2 Fe C7 138.2(3) . . ?
C1 Fe C7 176.5(3) . . ?
C9 Fe C7 68.6(3) . . ?
C5 Fe C7 141.7(3) . . ?
C8 Fe C7 39.7(3) . . ?
C6 Fe C7 40.2(3) . . ?
C4 Fe C7 114.7(3) . . ?
C10 Fe C3 140.5(4) . . ?
C2 Fe C3 40.3(3) . . ?
C1 Fe C3 68.9(3) . . ?
C9 Fe C3 177.0(4) . . ?
C5 Fe C3 68.3(3) . . ?
C8 Fe C3 139.7(4) . . ?
C6 Fe C3 112.9(4) . . ?
C4 Fe C3 40.0(4) . . ?
C7 Fe C3 113.4(3) . . ?
C5 C1 C2 107.0(6) . . ?
C5 C1 P2 129.2(6) . . ?
C2 C1 P2 123.7(5) . . ?
C5 C1 Fe 70.3(4) . . ?
C2 C1 Fe 68.9(4) . . ?
P2 C1 Fe 128.1(4) . . ?
C3 C2 C1 108.7(7) . . ?
C3 C2 Fe 72.4(4) . . ?
C1 C2 Fe 69.1(4) . . ?
C3 C2 H2 125.7 . . ?
C1 C2 H2 125.7 . . ?
Fe C2 H2 124.5 . . ?
C2 C3 C4 107.8(7) . . ?
C2 C3 Fe 67.3(4) . . ?
C4 C3 Fe 69.5(4) . . ?
C2 C3 H3 126.1 . . ?
C4 C3 H3 126.1 . . ?
Fe C3 H3 128.6 . . ?
C3 C4 C5 108.7(7) . . ?
C3 C4 Fe 70.5(5) . . ?
C5 C4 Fe 68.6(4) . . ?
C3 C4 H4 125.7 . . ?
C5 C4 H4 125.7 . . ?
Fe C4 H4 126.8 . . ?
C1 C5 C4 107.8(7) . . ?
C1 C5 Fe 68.5(4) . . ?
C4 C5 Fe 70.7(4) . . ?
C1 C5 H5 126.1 . . ?
C4 C5 H5 126.1 . . ?
Fe C5 H5 126.3 . . ?
C7 C6 C10 107.3(7) . . ?
C7 C6 Fe 70.7(4) . . ?
C10 C6 Fe 67.6(4) . . ?
C7 C6 H6 126.4 . . ?
C10 C6 H6 126.4 . . ?
Fe C6 H6 126.9 . . ?
C8 C7 C6 108.4(7) . . ?
C8 C7 Fe 69.3(4) . . ?
C6 C7 Fe 69.1(4) . . ?
C8 C7 H7 125.8 . . ?
C6 C7 H7 125.8 . . ?
Fe C7 H7 127.4 . . ?
C7 C8 C9 110.7(7) . . ?
C7 C8 Fe 71.0(4) . . ?
C9 C8 Fe 69.2(4) . . ?
C7 C8 H8 124.7 . . ?
C9 C8 H8 124.7 . . ?
Fe C8 H8 126.8 . . ?
C8 C9 C10 106.5(7) . . ?
C8 C9 Fe 70.3(4) . . ?
C10 C9 Fe 68.3(4) . . ?
C8 C9 H9 126.7 . . ?
C10 C9 H9 126.7 . . ?
Fe C9 H9 126.2 . . ?
C9 C10 C6 107.1(6) . . ?
C9 C10 P1 128.0(6) . . ?
C6 C10 P1 124.8(5) . . ?
C9 C10 Fe 69.7(4) . . ?
C6 C10 Fe 70.2(4) . . ?
P1 C10 Fe 122.9(4) . . ?
P2 Ni P1 101.30(8) . . ?
P2 Ni S2 169.58(8) . . ?
P1 Ni S2 85.15(8) . . ?
P2 Ni S1 87.70(7) . . ?
P1 Ni S1 164.85(7) . . ?
S2 Ni S1 87.84(8) . . ?
C10 P1 C11 99.7(3) . . ?
C10 P1 C17 103.7(3) . . ?
C11 P1 C17 106.5(4) . . ?
C10 P1 Ni 125.3(3) . . ?
C11 P1 Ni 113.4(2) . . ?
C17 P1 Ni 106.6(3) . . ?
C1 P2 C23 107.6(3) . . ?
C1 P2 C29 99.6(3) . . ?
C23 P2 C29 102.9(3) . . ?
C1 P2 Ni 117.8(2) . . ?
C23 P2 Ni 111.7(2) . . ?
C29 P2 Ni 115.7(2) . . ?
C35 S1 Ni 98.7(3) . . ?
C41 S2 Ni 106.9(3) . . ?
C38 O3 C39 116.6(6) . . ?
C44 O6 C45 115.2(7) . . ?
C16 C11 C12 119.9(7) . . ?
C16 C11 P1 121.5(6) . . ?
C12 C11 P1 118.5(5) . . ?
C13 C12 C11 118.7(7) . . ?
C13 C12 H12 120.7 . . ?
C11 C12 H12 120.7 . . ?
C12 C13 C14 120.6(7) . . ?
C12 C13 H13 119.7 . . ?
C14 C13 H13 119.7 . . ?
C15 C14 C13 119.7(8) . . ?
C15 C14 H14 120.2 . . ?
C13 C14 H14 120.2 . . ?
C16 C15 C14 120.3(8) . . ?
C16 C15 H15 119.9 . . ?
C14 C15 H15 119.9 . . ?
C15 C16 C11 120.8(7) . . ?
C15 C16 H16 119.6 . . ?
C11 C16 H16 119.6 . . ?
C22 C17 C18 119.0(7) . . ?
C22 C17 P1 122.3(6) . . ?
C18 C17 P1 118.3(6) . . ?
C19 C18 C17 120.0(9) . . ?
C19 C18 H18 120.0 . . ?
C17 C18 H18 120.0 . . ?
C20 C19 C18 119.5(9) . . ?
C20 C19 H19 120.2 . . ?
C18 C19 H19 120.2 . . ?
C19 C20 C21 121.1(8) . . ?
C19 C20 H20 119.5 . . ?
C21 C20 H20 119.5 . . ?
C22 C21 C20 119.5(9) . . ?
C22 C21 H21 120.2 . . ?
C20 C21 H21 120.2 . . ?
C21 C22 C17 120.8(8) . . ?
C21 C22 H22 119.6 . . ?
C17 C22 H22 119.6 . . ?
C24 C23 C28 119.0(7) . . ?
C24 C23 P2 118.8(6) . . ?
C28 C23 P2 122.1(5) . . ?
C23 C24 C25 120.1(8) . . ?
C23 C24 H24 120.0 . . ?
C25 C24 H24 120.0 . . ?
C26 C25 C24 120.5(8) . . ?
C26 C25 H25 119.7 . . ?
C24 C25 H25 119.7 . . ?
C27 C26 C25 119.4(8) . . ?
C27 C26 H26 120.3 . . ?
C25 C26 H26 120.3 . . ?
C26 C27 C28 120.1(8) . . ?
C26 C27 H27 119.9 . . ?
C28 C27 H27 119.9 . . ?
C27 C28 C23 120.8(7) . . ?
C27 C28 H28 119.6 . . ?
C23 C28 H28 119.6 . . ?
C30 C29 C34 117.6(7) . . ?
C30 C29 P2 121.7(5) . . ?
C34 C29 P2 120.3(6) . . ?
C31 C30 C29 122.5(7) . . ?
C31 C30 H30 118.8 . . ?
C29 C30 H30 118.8 . . ?
C30 C31 C32 119.3(8) . . ?
C30 C31 H31 120.3 . . ?
C32 C31 H31 120.3 . . ?
C33 C32 C31 119.1(7) . . ?
C33 C32 H32 120.4 . . ?
C31 C32 H32 120.4 . . ?
C34 C33 C32 121.4(7) . . ?
C34 C33 H33 119.3 . . ?
C32 C33 H33 119.3 . . ?
C33 C34 C29 119.9(7) . . ?
C33 C34 H34 120.0 . . ?
C29 C34 H34 120.0 . . ?
C38 C35 C36 92.5(6) . . ?
C38 C35 S1 134.9(6) . . ?
C36 C35 S1 132.4(6) . . ?
O1 C36 C35 135.2(7) . . ?
O1 C36 C37 136.6(7) . . ?
C35 C36 C37 88.2(6) . . ?
O2 C37 C38 136.2(8) . . ?
O2 C37 C36 137.0(8) . . ?
C38 C37 C36 86.6(6) . . ?
O3 C38 C35 129.9(7) . . ?
O3 C38 C37 137.3(7) . . ?
C35 C38 C37 92.7(6) . . ?
O3 C39 C40 110.3(7) . . ?
O3 C39 H39A 109.6 . . ?
C40 C39 H39A 109.6 . . ?
O3 C39 H39B 109.6 . . ?
C40 C39 H39B 109.6 . . ?
H39A C39 H39B 108.1 . . ?
C39 C40 H40A 109.5 . . ?
C39 C40 H40B 109.5 . . ?
H40A C40 H40B 109.5 . . ?
C39 C40 H40C 109.5 . . ?
H40A C40 H40C 109.5 . . ?
H40B C40 H40C 109.5 . . ?
C44 C41 C42 91.6(7) . . ?
C44 C41 S2 138.3(6) . . ?
C42 C41 S2 130.0(6) . . ?
O4 C42 C41 136.2(8) . . ?
O4 C42 C43 136.2(7) . . ?
C41 C42 C43 87.5(6) . . ?
O5 C43 C44 137.6(9) . . ?
O5 C43 C42 135.2(8) . . ?
C44 C43 C42 87.1(6) . . ?
O6 C44 C41 130.5(7) . . ?
O6 C44 C43 135.9(7) . . ?
C41 C44 C43 93.6(7) . . ?
C46 C45 O6 109.6(11) . . ?
C46 C45 H45A 109.7 . . ?
O6 C45 H45A 109.7 . . ?
C46 C45 H45B 109.7 . . ?
O6 C45 H45B 109.7 . . ?
H45A C45 H45B 108.2 . . ?
C45 C46 H46A 109.5 . . ?
C45 C46 H46B 109.5 . . ?
H46A C46 H46B 109.5 . . ?
C45 C46 H46C 109.5 . . ?
H46A C46 H46C 109.5 . . ?
H46B C46 H46C 109.5 . . ?

loop_
_geom_bond_atom_site_label_1
_geom_bond_atom_site_label_2
_geom_bond_distance
_geom_bond_site_symmetry_2
_geom_bond_publ_flag
Fe C10 2.011(7) . ?
Fe C2 2.013(7) . ?
Fe C1 2.016(7) . ?
Fe C9 2.030(7) . ?
Fe C5 2.038(7) . ?
Fe C8 2.045(7) . ?
Fe C6 2.046(8) . ?
Fe C4 2.066(8) . ?
Fe C7 2.066(7) . ?
Fe C3 2.079(7) . ?
C1 C5 1.427(9) . ?
C1 C2 1.443(10) . ?
C1 P2 1.793(7) . ?
C2 C3 1.411(11) . ?
C2 H2 0.9500 . ?
C3 C4 1.418(13) . ?
C3 H3 0.9500 . ?
C4 C5 1.429(11) . ?
C4 H4 0.9500 . ?
C5 H5 0.9500 . ?
C6 C7 1.414(10) . ?
C6 C10 1.460(11) . ?
C6 H6 0.9500 . ?
C7 C8 1.398(12) . ?
C7 H7 0.9500 . ?
C8 C9 1.408(12) . ?
C8 H8 0.9500 . ?
C9 C10 1.450(11) . ?
C9 H9 0.9500 . ?
C10 P1 1.823(7) . ?
Ni P2 2.225(2) . ?
Ni P1 2.229(2) . ?
Ni S2 2.236(2) . ?
Ni S1 2.240(2) . ?
P1 C11 1.824(8) . ?
P1 C17 1.829(8) . ?
P2 C23 1.814(8) . ?
P2 C29 1.832(7) . ?
S1 C35 1.707(6) . ?
S2 C41 1.697(8) . ?
O1 C36 1.211(9) . ?
O2 C37 1.202(10) . ?
O3 C38 1.304(9) . ?
O3 C39 1.467(8) . ?
O4 C42 1.206(10) . ?
O5 C43 1.212(10) . ?
O6 C44 1.298(10) . ?
O6 C45 1.489(10) . ?
C11 C16 1.388(10) . ?
C11 C12 1.401(10) . ?
C12 C13 1.397(11) . ?
C12 H12 0.9500 . ?
C13 C14 1.398(12) . ?
C13 H13 0.9500 . ?
C14 C15 1.377(11) . ?
C14 H14 0.9500 . ?
C15 C16 1.376(11) . ?
C15 H15 0.9500 . ?
C16 H16 0.9500 . ?
C17 C22 1.395(11) . ?
C17 C18 1.409(12) . ?
C18 C19 1.397(11) . ?
C18 H18 0.9500 . ?
C19 C20 1.378(14) . ?
C19 H19 0.9500 . ?
C20 C21 1.392(14) . ?
C20 H20 0.9500 . ?
C21 C22 1.381(11) . ?
C21 H21 0.9500 . ?
C22 H22 0.9500 . ?
C23 C24 1.389(10) . ?
C23 C28 1.390(10) . ?
C24 C25 1.390(11) . ?
C24 H24 0.9500 . ?
C25 C26 1.388(13) . ?
C25 H25 0.9500 . ?
C26 C27 1.383(12) . ?
C26 H26 0.9500 . ?
C27 C28 1.384(11) . ?
C27 H27 0.9500 . ?
C28 H28 0.9500 . ?
C29 C30 1.399(11) . ?
C29 C34 1.413(10) . ?
C30 C31 1.372(10) . ?
C30 H30 0.9500 . ?
C31 C32 1.400(11) . ?
C31 H31 0.9500 . ?
C32 C33 1.391(12) . ?
C32 H32 0.9500 . ?
C33 C34 1.378(10) . ?
C33 H33 0.9500 . ?
C34 H34 0.9500 . ?
C35 C38 1.393(10) . ?
C35 C36 1.460(10) . ?
C36 C37 1.526(10) . ?
C37 C38 1.477(11) . ?
C39 C40 1.484(13) . ?
C39 H39A 0.9900 . ?
C39 H39B 0.9900 . ?
C40 H40A 0.9800 . ?
C40 H40B 0.9800 . ?
C40 H40C 0.9800 . ?
C41 C44 1.387(11) . ?
C41 C42 1.489(10) . ?
C42 C43 1.524(12) . ?
C43 C44 1.470(11) . ?
C45 C46 1.458(19) . ?
C45 H45A 0.9900 . ?
C45 H45B 0.9900 . ?
C46 H46A 0.9800 . ?
C46 H46B 0.9800 . ?
C46 H46C 0.9800 . ?

loop_
_geom_torsion_atom_site_label_1
_geom_torsion_atom_site_label_2
_geom_torsion_atom_site_label_3
_geom_torsion_atom_site_label_4
_geom_torsion
_geom_torsion_site_symmetry_1
_geom_torsion_site_symmetry_2
_geom_torsion_site_symmetry_3
_geom_torsion_site_symmetry_4
_geom_torsion_publ_flag
C5 C1 C2 C3 -1.7(8) . . . . ?
P2 C1 C2 C3 175.6(5) . . . . ?
Fe C1 C2 C3 -61.9(5) . . . . ?
C5 C1 C2 Fe 60.2(5) . . . . ?
P2 C1 C2 Fe -122.6(5) . . . . ?
C1 C2 C3 C4 2.0(9) . . . . ?
Fe C2 C3 C4 -57.8(6) . . . . ?
C1 C2 C3 Fe 59.8(5) . . . . ?
C2 C3 C4 C5 -1.6(9) . . . . ?
Fe C3 C4 C5 -58.1(5) . . . . ?
C2 C3 C4 Fe 56.5(5) . . . . ?
C2 C1 C5 C4 0.6(8) . . . . ?
P2 C1 C5 C4 -176.4(5) . . . . ?
Fe C1 C5 C4 60.0(5) . . . . ?
C2 C1 C5 Fe -59.4(5) . . . . ?
P2 C1 C5 Fe 123.6(6) . . . . ?
C3 C4 C5 C1 0.6(8) . . . . ?
Fe C4 C5 C1 -58.7(5) . . . . ?
C3 C4 C5 Fe 59.3(6) . . . . ?
C10 C6 C7 C8 0.4(8) . . . . ?
Fe C6 C7 C8 58.3(5) . . . . ?
C10 C6 C7 Fe -57.9(5) . . . . ?
C6 C7 C8 C9 -0.2(9) . . . . ?
Fe C7 C8 C9 57.9(6) . . . . ?
C6 C7 C8 Fe -58.2(5) . . . . ?
C7 C8 C9 C10 0.0(9) . . . . ?
Fe C8 C9 C10 58.9(5) . . . . ?
C7 C8 C9 Fe -58.9(6) . . . . ?
C8 C9 C10 C6 0.2(8) . . . . ?
Fe C9 C10 C6 60.5(5) . . . . ?
C8 C9 C10 P1 -176.8(5) . . . . ?
Fe C9 C10 P1 -116.5(6) . . . . ?
C8 C9 C10 Fe -60.3(5) . . . . ?
C7 C6 C10 C9 -0.4(8) . . . . ?
Fe C6 C10 C9 -60.2(5) . . . . ?
C7 C6 C10 P1 176.8(5) . . . . ?
Fe C6 C10 P1 117.0(5) . . . . ?
C7 C6 C10 Fe 59.8(5) . . . . ?
C9 C10 P1 C11 -174.3(7) . . . . ?
C6 C10 P1 C11 9.2(7) . . . . ?
Fe C10 P1 C11 96.8(5) . . . . ?
C9 C10 P1 C17 -64.5(7) . . . . ?
C6 C10 P1 C17 118.9(6) . . . . ?
Fe C10 P1 C17 -153.5(4) . . . . ?
C9 C10 P1 Ni 57.8(7) . . . . ?
C6 C10 P1 Ni -118.8(6) . . . . ?
Fe C10 P1 Ni -31.2(6) . . . . ?
C5 C1 P2 C23 -13.0(7) . . . . ?
C2 C1 P2 C23 170.4(6) . . . . ?
Fe C1 P2 C23 81.9(5) . . . . ?
C5 C1 P2 C29 93.9(7) . . . . ?
C2 C1 P2 C29 -82.7(6) . . . . ?
Fe C1 P2 C29 -171.2(5) . . . . ?
C5 C1 P2 Ni -140.3(6) . . . . ?
C2 C1 P2 Ni 43.1(6) . . . . ?
Fe C1 P2 Ni -45.4(5) . . . . ?
C10 P1 C11 C16 64.5(7) . . . . ?
C17 P1 C11 C16 -43.0(7) . . . . ?
Ni P1 C11 C16 -160.0(5) . . . . ?
C10 P1 C11 C12 -111.1(6) . . . . ?
C17 P1 C11 C12 141.3(6) . . . . ?
Ni P1 C11 C12 24.4(6) . . . . ?
C16 C11 C12 C13 1.4(11) . . . . ?
P1 C11 C12 C13 177.1(6) . . . . ?
C11 C12 C13 C14 -1.3(11) . . . . ?
C12 C13 C14 C15 -0.3(12) . . . . ?
C13 C14 C15 C16 1.8(13) . . . . ?
C14 C15 C16 C11 -1.7(13) . . . . ?
C12 C11 C16 C15 0.1(12) . . . . ?
P1 C11 C16 C15 -175.5(6) . . . . ?
C10 P1 C17 C22 -129.3(7) . . . . ?
C11 P1 C17 C22 -24.6(8) . . . . ?
Ni P1 C17 C22 96.7(7) . . . . ?
C10 P1 C17 C18 57.5(7) . . . . ?
C11 P1 C17 C18 162.2(6) . . . . ?
Ni P1 C17 C18 -76.4(7) . . . . ?
C22 C17 C18 C19 -0.4(13) . . . . ?
P1 C17 C18 C19 173.0(7) . . . . ?
C17 C18 C19 C20 0.4(15) . . . . ?
C18 C19 C20 C21 1.0(16) . . . . ?
C19 C20 C21 C22 -2.4(16) . . . . ?
C20 C21 C22 C17 2.3(15) . . . . ?
C18 C17 C22 C21 -1.0(14) . . . . ?
P1 C17 C22 C21 -174.1(7) . . . . ?
C1 P2 C23 C24 -122.3(6) . . . . ?
C29 P2 C23 C24 133.1(6) . . . . ?
Ni P2 C23 C24 8.4(7) . . . . ?
C1 P2 C23 C28 60.3(7) . . . . ?
C29 P2 C23 C28 -44.3(7) . . . . ?
Ni P2 C23 C28 -169.0(5) . . . . ?
C28 C23 C24 C25 -0.4(12) . . . . ?
P2 C23 C24 C25 -177.8(7) . . . . ?
C23 C24 C25 C26 0.7(14) . . . . ?
C24 C25 C26 C27 -1.0(15) . . . . ?
C25 C26 C27 C28 1.0(14) . . . . ?
C26 C27 C28 C23 -0.7(13) . . . . ?
C24 C23 C28 C27 0.4(11) . . . . ?
P2 C23 C28 C27 177.8(6) . . . . ?
C1 P2 C29 C30 -146.4(6) . . . . ?
C23 P2 C29 C30 -35.8(7) . . . . ?
Ni P2 C29 C30 86.3(6) . . . . ?
C1 P2 C29 C34 40.4(6) . . . . ?
C23 P2 C29 C34 151.1(6) . . . . ?
Ni P2 C29 C34 -86.9(6) . . . . ?
C34 C29 C30 C31 -0.5(11) . . . . ?
P2 C29 C30 C31 -173.9(6) . . . . ?
C29 C30 C31 C32 1.4(12) . . . . ?
C30 C31 C32 C33 -3.1(12) . . . . ?
C31 C32 C33 C34 4.0(12) . . . . ?
C32 C33 C34 C29 -3.1(12) . . . . ?
C30 C29 C34 C33 1.3(11) . . . . ?
P2 C29 C34 C33 174.7(6) . . . . ?
Ni S1 C35 C38 -173.4(7) . . . . ?
Ni S1 C35 C36 -0.6(7) . . . . ?
C38 C35 C36 O1 178.6(9) . . . . ?
S1 C35 C36 O1 3.7(14) . . . . ?
C38 C35 C36 C37 0.0(6) . . . . ?
S1 C35 C36 C37 -174.9(7) . . . . ?
O1 C36 C37 O2 -2.9(19) . . . . ?
C35 C36 C37 O2 175.7(13) . . . . ?
O1 C36 C37 C38 -178.6(9) . . . . ?
C35 C36 C37 C38 0.0(6) . . . . ?
C39 O3 C38 C35 175.1(8) . . . . ?
C39 O3 C38 C37 -2.9(13) . . . . ?
C36 C35 C38 O3 -178.7(7) . . . . ?
S1 C35 C38 O3 -4.0(13) . . . . ?
C36 C35 C38 C37 0.0(6) . . . . ?
S1 C35 C38 C37 174.7(7) . . . . ?
O2 C37 C38 O3 2.7(19) . . . . ?
C36 C37 C38 O3 178.5(9) . . . . ?
O2 C37 C38 C35 -175.7(12) . . . . ?
C36 C37 C38 C35 0.0(6) . . . . ?
C38 O3 C39 C40 87.7(9) . . . . ?
Ni S2 C41 C44 -3.7(10) . . . . ?
Ni S2 C41 C42 -178.8(7) . . . . ?
C44 C41 C42 O4 -177.5(11) . . . . ?
S2 C41 C42 O4 -0.8(16) . . . . ?
C44 C41 C42 C43 1.7(7) . . . . ?
S2 C41 C42 C43 178.5(7) . . . . ?
O4 C42 C43 O5 -2(2) . . . . ?
C41 C42 C43 O5 178.6(12) . . . . ?
O4 C42 C43 C44 177.6(11) . . . . ?
C41 C42 C43 C44 -1.7(6) . . . . ?
C45 O6 C44 C41 -169.2(10) . . . . ?
C45 O6 C44 C43 9.1(16) . . . . ?
C42 C41 C44 O6 177.0(9) . . . . ?
S2 C41 C44 O6 0.7(17) . . . . ?
C42 C41 C44 C43 -1.8(7) . . . . ?
S2 C41 C44 C43 -178.1(8) . . . . ?
O5 C43 C44 O6 3(2) . . . . ?
C42 C43 C44 O6 -176.9(11) . . . . ?
O5 C43 C44 C41 -178.5(13) . . . . ?
C42 C43 C44 C41 1.8(7) . . . . ?
C44 O6 C45 C46 -91.0(13) . . . . ?
